data_7122605
loop_
_publ_author_name
'Cao, Bo'
'Wei, Yin'
'Shi, Min'

_publ_section_title
;
 Palladium-catalyzed intramolecular transfer hydrogenation &amp;
 cycloaddition of p-quinamine-tethered alkylidenecyclopropanes to
 synthesize perhydroindole scaffolds.
;
_journal_issue 100
_journal_name_full 'Chemical communications (Cambridge, England)'
_journal_page_first 14085
_journal_page_last 14088
_journal_paper_doi 10.1039/c8cc09041f
_journal_volume 54
_journal_year 2018
_chemical_formula_sum 'C19 H21 N O3 S'
_chemical_formula_weight 343.43
_space_group_crystal_system monoclinic
_space_group_IT_number 15
_space_group_name_Hall '-C 2yc'
_space_group_name_H-M_alt 'C 1 2/c 1'
_symmetry_space_group_name_Hall '-C 2yc'
_symmetry_space_group_name_H-M 'C 1 2/c 1'
_atom_sites_solution_hydrogens geom
_audit_creation_method SHELXL-2013
_audit_update_record
;
2018-04-12 deposited with the CCDC.
2018-11-16 downloaded from the CCDC.
;
_cell_angle_alpha 90
_cell_angle_beta 96.077(3)
_cell_angle_gamma 90
_cell_formula_units_Z 8
_cell_length_a 35.236(4)
_cell_length_b 7.3453(8)
_cell_length_c 13.4985(13)
_cell_measurement_reflns_used 4829
_cell_measurement_temperature 296(2)
_cell_measurement_theta_max 52.344
_cell_measurement_theta_min 4.650
_cell_volume 3474.0(6)
_computing_cell_refinement 'Bruker SAINT'
_computing_data_collection 'Bruker APEX2'
_computing_data_reduction 'Bruker SAINT'
_computing_molecular_graphics 'Bruker SHELXTL'
_computing_publication_material 'Bruker SHELXTL'
_computing_structure_refinement 'SHELXL-2013 (Sheldrick, 2013)'
_computing_structure_solution 'SHELXS-97 (Sheldrick 2008)'
_diffrn_ambient_temperature 296(2)
_diffrn_measured_fraction_theta_full 0.996
_diffrn_measured_fraction_theta_max 0.994
_diffrn_measurement_device_type 'Bruker APEX-II CCD'
_diffrn_measurement_method '\f and \w scans'
_diffrn_radiation_type MoK\a
_diffrn_radiation_wavelength 0.71073
_diffrn_reflns_av_R_equivalents 0.0813
_diffrn_reflns_av_unetI/netI 0.0589
_diffrn_reflns_Laue_measured_fraction_full 0.996
_diffrn_reflns_Laue_measured_fraction_max 0.994
_diffrn_reflns_limit_h_max 43
_diffrn_reflns_limit_h_min -43
_diffrn_reflns_limit_k_max 9
_diffrn_reflns_limit_k_min -8
_diffrn_reflns_limit_l_max 16
_diffrn_reflns_limit_l_min -16
_diffrn_reflns_number 16985
_diffrn_reflns_point_group_measured_fraction_full 0.996
_diffrn_reflns_point_group_measured_fraction_max 0.994
_diffrn_reflns_theta_full 25.242
_diffrn_reflns_theta_max 25.999
_diffrn_reflns_theta_min 2.325
_exptl_absorpt_coefficient_mu 0.203
_exptl_absorpt_correction_T_max 0.7456
_exptl_absorpt_correction_T_min 0.4698
_exptl_absorpt_correction_type multi-scan
_exptl_absorpt_process_details sadabs
_exptl_crystal_colour colorless
_exptl_crystal_density_diffrn 1.313
_exptl_crystal_description prismatic
_exptl_crystal_F_000 1456
_exptl_crystal_size_max 0.20
_exptl_crystal_size_mid 0.180
_exptl_crystal_size_min 0.070
_refine_diff_density_max 0.227
_refine_diff_density_min -0.274
_refine_diff_density_rms 0.057
_refine_ls_extinction_coef 0.0041(6)
_refine_ls_extinction_expression Fc^*^=kFc[1+0.001xFc^2^\l^3^/sin(2\q)]^-1/4^
_refine_ls_extinction_method SHELXL
_refine_ls_goodness_of_fit_ref 1.033
_refine_ls_hydrogen_treatment constr
_refine_ls_matrix_type full
_refine_ls_number_parameters 220
_refine_ls_number_reflns 3390
_refine_ls_number_restraints 0
_refine_ls_restrained_S_all 1.033
_refine_ls_R_factor_all 0.0966
_refine_ls_R_factor_gt 0.0583
_refine_ls_shift/su_max 0.000
_refine_ls_shift/su_mean 0.000
_refine_ls_structure_factor_coef Fsqd
_refine_ls_weighting_details 'w=1/[\s^2^(Fo^2^)+(0.0543P)^2^+2.5920P] where P=(Fo^2^+2Fc^2^)/3'
_refine_ls_weighting_scheme calc
_refine_ls_wR_factor_gt 0.1279
_refine_ls_wR_factor_ref 0.1538
_reflns_Friedel_coverage 0.000
_reflns_number_gt 2162
_reflns_number_total 3390
_reflns_threshold_expression 'I > 2\s(I)'
_cod_data_source_file c8cc09041f3.cif
_cod_data_source_block mo_d8v18290_0m
_cod_depositor_comments 'Adding full bibliography for 7122605--7122606.cif.'
_cod_original_cell_volume 3474.1(6)
_cod_database_code 7122605
_shelx_space_group_comment
; 
The symmetry employed for this shelxl refinement is uniquely defined 
by the following loop, which should always be used as a source of 
symmetry information in preference to the above space-group names. 
They are only intended as comments. 
;
_shelx_estimated_absorpt_t_min 0.178
_shelx_estimated_absorpt_t_max 0.986
_shelxl_version_number 2013-4

loop_
_space_group_symop_operation_xyz
'x, y, z'
'-x, y, -z+1/2'
'x+1/2, y+1/2, z'
'-x+1/2, y+1/2, -z+1/2'
'-x, -y, -z'
'x, -y, z-1/2'
'-x+1/2, -y+1/2, -z'
'x+1/2, -y+1/2, z-1/2'

loop_
_atom_site_label
_atom_site_type_symbol
_atom_site_fract_x
_atom_site_fract_y
_atom_site_fract_z
_atom_site_U_iso_or_equiv
_atom_site_adp_type
_atom_site_occupancy
_atom_site_site_symmetry_order
_atom_site_calc_flag
_atom_site_refinement_flags_posn
_atom_site_refinement_flags_adp
S1 S 0.33419(2) 0.48945(10) 0.45409(6) 0.0741(3) Uani 1 1 d . .
N1 N 0.37916(6) 0.4693(3) 0.49992(16) 0.0624(6) Uani 1 1 d . .
O1 O 0.45128(6) 0.1732(3) 0.79985(16) 0.0907(7) Uani 1 1 d . .
O2 O 0.31509(6) 0.3268(3) 0.4787(2) 0.1052(9) Uani 1 1 d . .
O3 O 0.33111(7) 0.5438(3) 0.35206(15) 0.0997(8) Uani 1 1 d . .
C1 C 0.43604(8) 0.2154(4) 0.7172(2) 0.0673(8) Uani 1 1 d . .
C2 C 0.39921(8) 0.1405(4) 0.6798(2) 0.0785(9) Uani 1 1 d . .
H2 H 0.3869 0.0641 0.7211 0.094 Uiso 1 1 calc R U
C3 C 0.38235(8) 0.1762(4) 0.5894(2) 0.0758(9) Uani 1 1 d . .
H3 H 0.3582 0.1272 0.5728 0.091 Uiso 1 1 calc R U
C4 C 0.39865(8) 0.2879(4) 0.5120(2) 0.0628(7) Uani 1 1 d . .
C5 C 0.44046(7) 0.3464(4) 0.5418(2) 0.0615(7) Uani 1 1 d . .
H5 H 0.4575 0.2674 0.5083 0.074 Uiso 1 1 calc R U
C6 C 0.45368(7) 0.3509(4) 0.6539(2) 0.0629(7) Uani 1 1 d . .
H6 H 0.4813 0.3300 0.6620 0.075 Uiso 1 1 calc R U
C7 C 0.44681(8) 0.5478(4) 0.6849(2) 0.0735(8) Uani 1 1 d . .
H7A H 0.4204 0.5665 0.6970 0.088 Uiso 1 1 calc R U
H7B H 0.4633 0.5804 0.7444 0.088 Uiso 1 1 calc R U
C8 C 0.45638(8) 0.6548(4) 0.5973(2) 0.0711(8) Uani 1 1 d . .
C9 C 0.44438(8) 0.5443(4) 0.5052(2) 0.0686(8) Uani 1 1 d . .
H9 H 0.4634 0.5524 0.4574 0.082 Uiso 1 1 calc R U
C10 C 0.40488(8) 0.5960(5) 0.4566(3) 0.0831(9) Uani 1 1 d . .
H10A H 0.3988 0.7210 0.4718 0.100 Uiso 1 1 calc R U
H10B H 0.4033 0.5816 0.3848 0.100 Uiso 1 1 calc R U
C11 C 0.47395(10) 0.8145(5) 0.5972(3) 0.1004(12) Uani 1 1 d . .
H11A H 0.4818 0.8724 0.6572 0.120 Uiso 1 1 calc R U
H11B H 0.4784 0.8686 0.5372 0.120 Uiso 1 1 calc R U
C12 C 0.39551(11) 0.1793(5) 0.4140(2) 0.0975(11) Uani 1 1 d . .
H12A H 0.4105 0.0703 0.4231 0.146 Uiso 1 1 calc R U
H12B H 0.4048 0.2522 0.3626 0.146 Uiso 1 1 calc R U
H12C H 0.3693 0.1477 0.3951 0.146 Uiso 1 1 calc R U
C13 C 0.31826(7) 0.6703(4) 0.52287(19) 0.0588(7) Uani 1 1 d . .
C14 C 0.32153(8) 0.6635(5) 0.6261(2) 0.0739(8) Uani 1 1 d . .
H14 H 0.3338 0.5660 0.6598 0.089 Uiso 1 1 calc R U
C15 C 0.30651(8) 0.8018(5) 0.6780(2) 0.0794(9) Uani 1 1 d . .
H15 H 0.3090 0.7973 0.7472 0.095 Uiso 1 1 calc R U
C16 C 0.28772(7) 0.9482(4) 0.6300(2) 0.0706(8) Uani 1 1 d . .
C17 C 0.28421(8) 0.9496(4) 0.5277(2) 0.0685(8) Uani 1 1 d . .
H17 H 0.2712 1.0449 0.4938 0.082 Uiso 1 1 calc R U
C18 C 0.29945(7) 0.8142(4) 0.4741(2) 0.0645(7) Uani 1 1 d . .
H18 H 0.2971 0.8196 0.4049 0.077 Uiso 1 1 calc R U
C19 C 0.27189(10) 1.1007(6) 0.6870(3) 0.1095(13) Uani 1 1 d . .
H19A H 0.2607 1.0521 0.7433 0.164 Uiso 1 1 calc R U
H19B H 0.2527 1.1644 0.6445 0.164 Uiso 1 1 calc R U
H19C H 0.2921 1.1834 0.7098 0.164 Uiso 1 1 calc R U

loop_
_atom_site_aniso_label
_atom_site_aniso_U_11
_atom_site_aniso_U_22
_atom_site_aniso_U_33
_atom_site_aniso_U_23
_atom_site_aniso_U_13
_atom_site_aniso_U_12
S1 0.0652(5) 0.0682(5) 0.0824(6) -0.0063(4) -0.0224(4) 0.0029(4)
N1 0.0538(12) 0.0571(13) 0.0730(15) 0.0037(11) -0.0081(10) -0.0009(10)
O1 0.0889(15) 0.1119(18) 0.0677(14) 0.0142(12) -0.0088(11) -0.0076(13)
O2 0.0671(13) 0.0678(14) 0.171(2) 0.0034(14) -0.0316(14) -0.0139(11)
O3 0.1122(17) 0.1165(18) 0.0619(13) -0.0197(12) -0.0299(12) 0.0304(14)
C1 0.0643(17) 0.0743(19) 0.0622(18) 0.0033(15) 0.0013(14) 0.0039(14)
C2 0.0660(18) 0.081(2) 0.087(2) 0.0217(17) 0.0002(16) -0.0089(16)
C3 0.0596(16) 0.0700(19) 0.094(2) 0.0141(17) -0.0078(15) -0.0090(14)
C4 0.0637(16) 0.0583(16) 0.0640(17) -0.0035(13) -0.0041(13) 0.0053(13)
C5 0.0568(15) 0.0650(17) 0.0639(17) -0.0004(13) 0.0115(12) 0.0105(13)
C6 0.0478(14) 0.0718(18) 0.0671(17) 0.0009(14) -0.0032(12) 0.0019(13)
C7 0.0625(17) 0.084(2) 0.073(2) -0.0101(16) -0.0006(14) -0.0049(15)
C8 0.0525(15) 0.0650(18) 0.095(2) 0.0009(16) 0.0040(15) 0.0048(14)
C9 0.0567(16) 0.0768(19) 0.0739(19) 0.0112(15) 0.0147(14) 0.0019(14)
C10 0.077(2) 0.081(2) 0.087(2) 0.0201(18) -0.0056(16) -0.0042(17)
C11 0.086(2) 0.074(2) 0.139(3) 0.000(2) 0.003(2) 0.0012(19)
C12 0.115(3) 0.089(2) 0.084(2) -0.0273(19) -0.0135(19) 0.014(2)
C13 0.0458(13) 0.0673(17) 0.0602(16) 0.0079(13) -0.0085(11) -0.0058(12)
C14 0.0636(17) 0.092(2) 0.0640(19) 0.0210(17) -0.0053(14) 0.0076(16)
C15 0.0604(17) 0.122(3) 0.0546(18) 0.0044(18) -0.0015(14) 0.0010(18)
C16 0.0487(14) 0.091(2) 0.0694(19) -0.0106(16) -0.0051(13) -0.0039(14)
C17 0.0619(16) 0.0681(18) 0.072(2) 0.0040(15) -0.0109(14) 0.0018(14)
C18 0.0657(16) 0.0694(18) 0.0552(16) 0.0072(14) -0.0093(13) 0.0001(14)
C19 0.082(2) 0.142(3) 0.101(3) -0.036(2) -0.010(2) 0.019(2)

loop_
_atom_type_symbol
_atom_type_description
_atom_type_scat_dispersion_real
_atom_type_scat_dispersion_imag
_atom_type_scat_source
C C 0.0033 0.0016 'International Tables Vol C Tables 4.2.6.8 and 6.1.1.4'
H H 0.0000 0.0000 'International Tables Vol C Tables 4.2.6.8 and 6.1.1.4'
N N 0.0061 0.0033 'International Tables Vol C Tables 4.2.6.8 and 6.1.1.4'
O O 0.0106 0.0060 'International Tables Vol C Tables 4.2.6.8 and 6.1.1.4'
S S 0.1246 0.1234 'International Tables Vol C Tables 4.2.6.8 and 6.1.1.4'

loop_
_geom_angle_atom_site_label_1
_geom_angle_atom_site_label_2
_geom_angle_atom_site_label_3
_geom_angle
O3 S1 O2 118.00(15)
O3 S1 N1 111.09(14)
O2 S1 N1 107.23(12)
O3 S1 C13 107.70(13)
O2 S1 C13 109.07(15)
N1 S1 C13 102.67(11)
C10 N1 C4 108.2(2)
C10 N1 S1 113.89(18)
C4 N1 S1 122.15(17)
O1 C1 C2 120.7(3)
O1 C1 C6 121.5(3)
C2 C1 C6 117.8(2)
C3 C2 C1 122.9(3)
C3 C2 H2 118.6
C1 C2 H2 118.6
C2 C3 C4 125.9(3)
C2 C3 H3 117.1
C4 C3 H3 117.1
C3 C4 N1 111.0(2)
C3 C4 C12 108.6(3)
N1 C4 C12 112.1(2)
C3 C4 C5 113.4(2)
N1 C4 C5 101.2(2)
C12 C4 C5 110.3(2)
C6 C5 C9 105.5(2)
C6 C5 C4 116.3(2)
C9 C5 C4 107.0(2)
C6 C5 H5 109.2
C9 C5 H5 109.2
C4 C5 H5 109.2
C1 C6 C7 112.7(2)
C1 C6 C5 116.7(2)
C7 C6 C5 104.4(2)
C1 C6 H6 107.5
C7 C6 H6 107.5
C5 C6 H6 107.5
C8 C7 C6 103.0(2)
C8 C7 H7A 111.2
C6 C7 H7A 111.2
C8 C7 H7B 111.2
C6 C7 H7B 111.2
H7A C7 H7B 109.1
C11 C8 C7 127.8(3)
C11 C8 C9 124.5(3)
C7 C8 C9 107.7(2)
C8 C9 C10 112.6(3)
C8 C9 C5 105.6(2)
C10 C9 C5 105.3(2)
C8 C9 H9 111.0
C10 C9 H9 111.0
C5 C9 H9 111.0
N1 C10 C9 104.2(2)
N1 C10 H10A 110.9
C9 C10 H10A 110.9
N1 C10 H10B 110.9
C9 C10 H10B 110.9
H10A C10 H10B 108.9
C8 C11 H11A 120.0
C8 C11 H11B 120.0
H11A C11 H11B 120.0
C4 C12 H12A 109.5
C4 C12 H12B 109.5
H12A C12 H12B 109.5
C4 C12 H12C 109.5
H12A C12 H12C 109.5
H12B C12 H12C 109.5
C18 C13 C14 119.5(3)
C18 C13 S1 119.7(2)
C14 C13 S1 120.6(2)
C15 C14 C13 119.4(3)
C15 C14 H14 120.3
C13 C14 H14 120.3
C14 C15 C16 121.8(3)
C14 C15 H15 119.1
C16 C15 H15 119.1
C17 C16 C15 117.6(3)
C17 C16 C19 120.7(3)
C15 C16 C19 121.7(3)
C18 C17 C16 121.7(3)
C18 C17 H17 119.1
C16 C17 H17 119.1
C17 C18 C13 120.0(3)
C17 C18 H18 120.0
C13 C18 H18 120.0
C16 C19 H19A 109.5
C16 C19 H19B 109.5
H19A C19 H19B 109.5
C16 C19 H19C 109.5
H19A C19 H19C 109.5
H19B C19 H19C 109.5

loop_
_geom_bond_atom_site_label_1
_geom_bond_atom_site_label_2
_geom_bond_distance
S1 O3 1.427(2)
S1 O2 1.428(2)
S1 N1 1.646(2)
S1 C13 1.747(3)
N1 C10 1.463(4)
N1 C4 1.500(3)
O1 C1 1.225(3)
C1 C2 1.450(4)
C1 C6 1.490(4)
C2 C3 1.326(4)
C2 H2 0.9300
C3 C4 1.491(4)
C3 H3 0.9300
C4 C12 1.539(4)
C4 C5 1.546(4)
C5 C6 1.535(4)
C5 C9 1.546(4)
C5 H5 0.9800
C6 C7 1.533(4)
C6 H6 0.9800
C7 C8 1.488(4)
C7 H7A 0.9700
C7 H7B 0.9700
C8 C11 1.326(4)
C8 C9 1.507(4)
C9 C10 1.523(4)
C9 H9 0.9800
C10 H10A 0.9700
C10 H10B 0.9700
C11 H11A 0.9300
C11 H11B 0.9300
C12 H12A 0.9600
C12 H12B 0.9600
C12 H12C 0.9600
C13 C18 1.378(4)
C13 C14 1.386(4)
C14 C15 1.372(4)
C14 H14 0.9300
C15 C16 1.387(4)
C15 H15 0.9300
C16 C17 1.374(4)
C16 C19 1.500(4)
C17 C18 1.372(4)
C17 H17 0.9300
C18 H18 0.9300
C19 H19A 0.9600
C19 H19B 0.9600
C19 H19C 0.9600

loop_
_geom_torsion_atom_site_label_1
_geom_torsion_atom_site_label_2
_geom_torsion_atom_site_label_3
_geom_torsion_atom_site_label_4
_geom_torsion
O3 S1 N1 C10 32.1(2)
O2 S1 N1 C10 162.4(2)
C13 S1 N1 C10 -82.8(2)
O3 S1 N1 C4 -100.9(2)
O2 S1 N1 C4 29.4(3)
C13 S1 N1 C4 144.2(2)
O1 C1 C2 C3 -177.1(3)
C6 C1 C2 C3 5.5(5)
C1 C2 C3 C4 3.1(5)
C2 C3 C4 N1 -107.0(3)
C2 C3 C4 C12 129.3(3)
C2 C3 C4 C5 6.2(4)
C10 N1 C4 C3 157.5(2)
S1 N1 C4 C3 -67.3(3)
C10 N1 C4 C12 -80.8(3)
S1 N1 C4 C12 54.5(3)
C10 N1 C4 C5 36.8(3)
S1 N1 C4 C5 172.03(18)
C3 C4 C5 C6 -23.1(3)
N1 C4 C5 C6 95.9(3)
C12 C4 C5 C6 -145.3(3)
C3 C4 C5 C9 -140.7(2)
N1 C4 C5 C9 -21.7(3)
C12 C4 C5 C9 97.1(3)
O1 C1 C6 C7 -79.4(3)
C2 C1 C6 C7 97.9(3)
O1 C1 C6 C5 159.7(3)
C2 C1 C6 C5 -23.0(4)
C9 C5 C6 C1 150.3(2)
C4 C5 C6 C1 31.9(3)
C9 C5 C6 C7 25.2(3)
C4 C5 C6 C7 -93.3(3)
C1 C6 C7 C8 -164.3(2)
C5 C6 C7 C8 -36.6(3)
C6 C7 C8 C11 -142.3(3)
C6 C7 C8 C9 34.6(3)
C11 C8 C9 C10 -87.5(3)
C7 C8 C9 C10 95.5(3)
C11 C8 C9 C5 158.1(3)
C7 C8 C9 C5 -19.0(3)
C6 C5 C9 C8 -4.4(3)
C4 C5 C9 C8 120.1(2)
C6 C5 C9 C10 -123.8(2)
C4 C5 C9 C10 0.7(3)
C4 N1 C10 C9 -37.3(3)
S1 N1 C10 C9 -176.7(2)
C8 C9 C10 N1 -93.2(3)
C5 C9 C10 N1 21.4(3)
O3 S1 C13 C18 11.8(3)
O2 S1 C13 C18 -117.3(2)
N1 S1 C13 C18 129.2(2)
O3 S1 C13 C14 -173.5(2)
O2 S1 C13 C14 57.3(2)
N1 S1 C13 C14 -56.2(2)
C18 C13 C14 C15 -1.1(4)
S1 C13 C14 C15 -175.7(2)
C13 C14 C15 C16 0.7(4)
C14 C15 C16 C17 0.6(4)
C14 C15 C16 C19 -179.0(3)
C15 C16 C17 C18 -1.6(4)
C19 C16 C17 C18 178.1(3)
C16 C17 C18 C13 1.2(4)
C14 C13 C18 C17 0.2(4)
S1 C13 C18 C17 174.9(2)
